data_1560655
loop_
_publ_author_name
'L\"u, Minfeng'
'Jo, Hongil'
'Oh, Seung-Jin'
'Ok, Kang Min'

_publ_section_title
;
 Variable dimensionality and framework found in a series of quaternary
 zinc selenites, A 2 Zn 3 (SeO 3 ) 4 &#x00B7; x H 2 O (A = Na, Rb, and Cs;
 0&#x2264; x &#x2264;1) and Cs 2 Zn 2 (SeO 3 ) 3 &#x00B7;2H 2 O
;
_journal_name_full 'Journal of Solid State Chemistry'
_journal_page_first 1
_journal_page_last 9
_journal_paper_doi 10.1016/j.jssc.2016.09.031
_journal_volume 245
_journal_year 2017
_chemical_absolute_configuration .
_chemical_formula_sum 'Cs2 H4 O11 Se3 Zn2'
_chemical_formula_weight 813.5
_space_group_IT_number 2
_space_group_name_Hall '-P 1'
_space_group_name_H-M_alt 'P -1'
_symmetry_cell_setting triclinic
_symmetry_Int_Tables_number 2
_symmetry_space_group_name_Hall '-P 1'
_symmetry_space_group_name_H-M 'P -1'
_cell_angle_alpha 77.0869(19)
_cell_angle_beta 72.8487(18)
_cell_angle_gamma 88.320(2)
_cell_formula_units_Z 2
_cell_length_a 7.5093(3)
_cell_length_b 9.7918(4)
_cell_length_c 9.9128(4)
_cell_measurement_reflns_used 1956
_cell_measurement_temperature 293
_cell_measurement_theta_max 25.26
_cell_measurement_theta_min 2.841
_cell_volume 678.33(5)
_diffrn_ambient_temperature 293
_diffrn_measured_fraction_theta_full 0.99
_diffrn_measured_fraction_theta_max 0.99
_diffrn_measurement_device CCD
_diffrn_measurement_device_type 'Bruker SMART BREEZE'
_diffrn_radiation_monochromator graphite
_diffrn_radiation_probe x-ray
_diffrn_radiation_source 'X-ray tube'
_diffrn_radiation_type 'Mo K\a'
_diffrn_radiation_wavelength 0.71073
_diffrn_reflns_av_R_equivalents 0.0492
_diffrn_reflns_av_unetI/netI 0.0602
_diffrn_reflns_limit_h_max 9
_diffrn_reflns_limit_h_min -9
_diffrn_reflns_limit_k_max 12
_diffrn_reflns_limit_k_min -12
_diffrn_reflns_limit_l_max 13
_diffrn_reflns_limit_l_min -13
_diffrn_reflns_number 10345
_diffrn_reflns_theta_full 28.22
_diffrn_reflns_theta_max 28.22
_diffrn_reflns_theta_min 2.14
_exptl_absorpt_coefficient_mu 16.915
_exptl_absorpt_correction_T_max 0.7457
_exptl_absorpt_correction_T_min 0.4825
_exptl_absorpt_correction_type multi-scan
_exptl_absorpt_process_details Bruker
_exptl_crystal_colour colorless
_exptl_crystal_density_diffrn 3.9827
_exptl_crystal_description transparent
_exptl_crystal_F_000 728
_exptl_crystal_size_max 0.083
_exptl_crystal_size_mid 0.065
_exptl_crystal_size_min 0.032
_refine_diff_density_max 0.94
_refine_diff_density_min -1.08
_refine_ls_extinction_method none
_refine_ls_goodness_of_fit_gt 1.29
_refine_ls_goodness_of_fit_ref 1.13
_refine_ls_hydrogen_treatment constr
_refine_ls_number_constraints 16
_refine_ls_number_parameters 108
_refine_ls_number_reflns 3293
_refine_ls_number_restraints 0
_refine_ls_R_factor_all 0.0698
_refine_ls_R_factor_gt 0.0359
_refine_ls_shift/su_max 0.0361
_refine_ls_shift/su_mean 0.0026
_refine_ls_structure_factor_coef F
_refine_ls_weighting_details w=1/(\s^2^(F)+0.0001F^2^)
_refine_ls_weighting_scheme sigma
_refine_ls_wR_factor_gt 0.0334
_refine_ls_wR_factor_ref 0.0368
_reflns_number_gt 2122
_reflns_number_total 3293
_reflns_threshold_expression I>3\s(I)
_cod_data_source_file JSSC-2017-245-1.cif
_cod_data_source_block Cs2Zn2Se3O11H4
_cod_depositor_comments
;
The following automatic conversions were performed:

data item '_diffrn_radiation_probe' value 'X-ray' was changed to
'x-ray' in accordance with the built-in table derived from the CIF
Core dictionary named 'cif_core.dic' version 2.4.5 last updated on
2014-11-21.

Automatic conversion script
Id: cif_fix_values 8369 2020-08-20 11:38:08Z andrius 
;
_cod_database_code 1560655

loop_
_space_group_symop_id
_space_group_symop_operation_xyz
1 x,y,z
2 -x,-y,-z

loop_
_atom_site_label
_atom_site_type_symbol
_atom_site_fract_x
_atom_site_fract_y
_atom_site_fract_z
_atom_site_adp_type
_atom_site_U_iso_or_equiv
_atom_site_site_symmetry_multiplicity
_atom_site_occupancy
_atom_site_calc_flag
_atom_site_refinement_flags
_atom_site_disorder_assembly
_atom_site_disorder_group
Cs1 Cs 0.87910(7) 0.25146(5) 0.45900(5) Uani 0.02663(19) 2 1 d . . .
Cs2 Cs 0.12610(7) 0.72061(6) 0.00990(5) Uani 0.0293(2) 2 1 d . . .
Se1 Se 0.47923(11) 0.50101(8) 0.31273(8) Uani 0.0206(3) 2 1 d . . .
Se2 Se 0.76267(10) -0.09313(8) 0.31709(7) Uani 0.0180(3) 2 1 d . . .
Se3 Se 0.23577(10) 0.05675(8) 0.19153(7) Uani 0.0181(3) 2 1 d . . .
Zn1 Zn 0.51948(12) -0.17672(9) 0.13018(8) Uani 0.0206(3) 2 1 d . . .
Zn2 Zn 0.47879(12) 0.16769(9) 0.35305(9) Uani 0.0219(3) 2 1 d . . .
O1 O 0.7200(7) 0.0795(5) 0.3000(5) Uiso 0.0247(12) 2 1 d . . .
O2 O 0.5532(7) -0.1230(5) -0.0825(5) Uiso 0.0227(12) 2 1 d . . .
O3 O 0.4374(7) 0.1706(5) 0.5633(5) Uiso 0.0258(12) 2 1 d . . .
O4 O 0.7495(7) -0.1240(5) 0.1597(5) Uiso 0.0222(12) 2 1 d . . .
O5 O 0.2678(7) -0.1185(5) 0.2141(5) Uiso 0.0243(12) 2 1 d . . .
O6 O 0.2436(7) 0.0874(5) 0.3517(5) Uiso 0.0217(11) 2 1 d . . .
O7 O 0.5025(7) -0.3813(5) 0.1526(5) Uiso 0.0277(13) 2 1 d . . .
O8 O 0.5704(7) 0.3594(6) 0.2533(5) Uiso 0.0346(14) 2 1 d . . .
O9 O 0.2516(8) 0.4604(6) 0.3694(6) Uiso 0.0418(15) 2 1 d . . .
O10 O 0.0689(8) 0.4051(6) 0.6622(6) Uiso 0.0426(15) 2 1 d . . .
O11 O 0.8091(7) -0.3911(6) -0.1031(5) Uiso 0.0389(15) 2 1 d . . .
H1 H -0.037659 0.448707 0.659343 Uiso 0.038 2 1 d . . .
H2 H 0.163273 0.475039 0.677389 Uiso 0.038 2 1 d . . .
H3 H 0.758666 -0.325431 -0.143729 Uiso 0.038 2 1 d . . .
H4 H 0.771955 -0.464438 -0.017105 Uiso 0.038 2 1 d . . .

loop_
_atom_site_aniso_label
_atom_site_aniso_type_symbol
_atom_site_aniso_U_11
_atom_site_aniso_U_22
_atom_site_aniso_U_33
_atom_site_aniso_U_12
_atom_site_aniso_U_13
_atom_site_aniso_U_23
Cs1 Cs 0.0258(3) 0.0260(3) 0.0286(3) -0.0002(2) -0.0070(2) -0.0086(2)
Cs2 Cs 0.0310(3) 0.0316(3) 0.0235(3) 0.0012(2) -0.0054(2) -0.0062(2)
Se1 Se 0.0245(4) 0.0170(4) 0.0188(4) 0.0019(3) -0.0050(3) -0.0030(3)
Se2 Se 0.0163(4) 0.0178(4) 0.0203(4) 0.0028(3) -0.0063(3) -0.0043(3)
Se3 Se 0.0156(4) 0.0185(4) 0.0203(4) 0.0025(3) -0.0059(3) -0.0042(3)
Zn1 Zn 0.0214(5) 0.0175(5) 0.0202(4) -0.0003(4) -0.0039(4) -0.0018(4)
Zn2 Zn 0.0196(5) 0.0196(5) 0.0233(5) -0.0004(4) -0.0038(4) -0.0018(4)

loop_
_atom_type_symbol
_atom_type_scat_dispersion_real
_atom_type_scat_dispersion_imag
_atom_type_scat_source
Cs -0.3680 2.1192 'International Tables Vol C tables 4.2.6.8 and 6.1.1.1'
H 0.0000 0.0000 'International Tables Vol C tables 4.2.6.8 and 6.1.1.1'
O 0.0106 0.0060 'International Tables Vol C tables 4.2.6.8 and 6.1.1.1'
Se -0.0929 2.2259 'International Tables Vol C tables 4.2.6.8 and 6.1.1.1'
Zn 0.2839 1.4301 'International Tables Vol C tables 4.2.6.8 and 6.1.1.1'

loop_
_geom_angle_atom_site_label_1
_geom_angle_atom_site_label_2
_geom_angle_atom_site_label_3
_geom_angle_site_symmetry_1
_geom_angle_site_symmetry_2
_geom_angle_site_symmetry_3
_geom_angle
O1 Cs1 O5 . . 2_656 108.03(13)
O1 Cs1 O6 . . 1_655 83.39(14)
O5 Cs1 O6 2_656 . 1_655 103.77(12)
O1 Cs2 O8 2_665 . 2_665 55.26(13)
O1 Cs2 O10 2_665 . 2_566 165.05(15)
O8 Cs2 O10 2_665 . 2_566 139.24(15)
O7 Se1 O8 1_565 . . 100.8(2)
O7 Se1 O9 1_565 . . 102.1(3)
O8 Se1 O9 . . . 102.4(3)
O1 Se2 O3 . . 2_656 102.7(2)
O1 Se2 O4 . . . 103.0(2)
O3 Se2 O4 2_656 . . 102.5(2)
O2 Se3 O5 2_655 . . 101.6(2)
O2 Se3 O6 2_655 . . 100.7(2)
O5 Se3 O6 . . . 102.5(2)
O2 Zn1 O4 . . . 107.11(19)
O2 Zn1 O5 . . . 103.2(2)
O2 Zn1 O7 . . . 97.4(2)
O4 Zn1 O5 . . . 128.1(2)
O4 Zn1 O7 . . . 109.9(2)
O5 Zn1 O7 . . . 106.7(2)
O1 Zn2 O3 . . . 103.4(2)
O1 Zn2 O6 . . . 124.0(2)
O1 Zn2 O8 . . . 96.5(2)
O3 Zn2 O6 . . . 103.83(19)
O3 Zn2 O8 . . . 102.5(2)
O6 Zn2 O8 . . . 123.4(2)

loop_
_geom_bond_atom_site_label_1
_geom_bond_atom_site_label_2
_geom_bond_site_symmetry_1
_geom_bond_site_symmetry_2
_geom_bond_distance
Cs1 O1 . . 3.027(6)
Cs1 O5 . 2_656 3.083(4)
Cs1 O6 . 1_655 3.161(5)
Cs2 O1 . 2_665 3.155(4)
Cs2 O8 . 2_665 3.149(5)
Cs2 O10 . 2_566 3.120(5)
Se1 O7 . 1_565 1.705(5)
Se1 O8 . . 1.677(6)
Se1 O9 . . 1.664(6)
Se2 O1 . . 1.691(5)
Se2 O3 . 2_656 1.689(4)
Se2 O4 . . 1.685(5)
Se3 O2 . 2_655 1.684(4)
Se3 O5 . . 1.699(5)
Se3 O6 . . 1.698(5)
Zn1 O2 . . 1.996(5)
Zn1 O4 . . 1.937(5)
Zn1 O5 . . 1.952(5)
Zn1 O7 . . 1.970(5)
Zn2 O1 . . 1.963(5)
Zn2 O3 . . 2.021(5)
Zn2 O6 . . 1.959(5)
Zn2 O8 . . 1.954(5)
